data_7039694
loop_
_publ_author_name
'Davidson, Ross'
'Hsu, Yu-Ting'
'Batchelor, Thomas'
'Yufit, Dmitry'
'Beeby, Andrew'

_publ_section_title
;
 The use of organolithium reagents for the synthesis of
 4-aryl-2-phenylpyridines and their corresponding iridium(iii) complexes.
;
_journal_issue 28
_journal_name_full 'Dalton transactions (Cambridge, England : 2003)'
_journal_page_first 11496
_journal_page_last 11507
_journal_paper_doi 10.1039/c6dt01461e
_journal_volume 45
_journal_year 2016
_chemical_formula_moiety 'C41 H35 Ir N2 O4, C H2 Cl2'
_chemical_formula_sum 'C42 H37 Cl2 Ir N2 O4'
_chemical_formula_weight 896.84
_chemical_name_systematic
;
 ? 
;
_space_group_crystal_system triclinic
_space_group_IT_number 2
_space_group_name_Hall '-P 1'
_space_group_name_H-M_alt 'P -1'
_symmetry_space_group_name_Hall '-P 1'
_symmetry_space_group_name_H-M 'P -1'
_atom_sites_solution_hydrogens geom
_atom_sites_solution_primary iterative
_atom_sites_solution_secondary difmap
_audit_creation_date 2015-04-09
_audit_creation_method
;
Olex2 1.2-beta
(compiled 2015.01.26 svn.r3150 for OlexSys, GUI svn.r4998)
;
_audit_update_record
;
2016-04-14 deposited with the CCDC.
2016-06-06 downloaded from the CCDC.
;
_cell_angle_alpha 69.040(10)
_cell_angle_beta 74.260(10)
_cell_angle_gamma 71.550(10)
_cell_formula_units_Z 2
_cell_length_a 9.3800(6)
_cell_length_b 14.4932(9)
_cell_length_c 14.9593(9)
_cell_measurement_reflns_used 7337
_cell_measurement_temperature 120.0
_cell_measurement_theta_max 28.35
_cell_measurement_theta_min 2.33
_cell_volume 1772.6(2)
_computing_cell_refinement 'SAINT v6.45A (Bruker, 2003)'
_computing_data_collection 'SMART v5.625 (Bruker, 2001)'
_computing_data_reduction 'SAINT v6.45A (Bruker, 2003)'
_computing_molecular_graphics 'Olex2 (Dolomanov et al., 2009)'
_computing_publication_material 'Olex2 (Dolomanov et al., 2009)'
_computing_structure_refinement 'XL (Sheldrick, 2008)'
_computing_structure_solution 'olex2.solve (Bourhis et al., 2015)'
_diffrn_ambient_temperature 120.0
_diffrn_detector 'CCD area detector'
_diffrn_detector_area_resol_mean 5.6
_diffrn_detector_type 'Bruker SMART CCD 6000 area detector'
_diffrn_measured_fraction_theta_full 0.996
_diffrn_measured_fraction_theta_max 0.996
_diffrn_measurement_device 'Bruker SMART CCD 6000'
_diffrn_measurement_device_type 'three-circle diffractometer'
_diffrn_measurement_method '\w scans'
_diffrn_radiation_monochromator Parallel,graphite
_diffrn_radiation_probe x-ray
_diffrn_radiation_type MoK\a
_diffrn_radiation_wavelength 0.71073
_diffrn_reflns_av_R_equivalents 0.0561
_diffrn_reflns_av_unetI/netI 0.0670
_diffrn_reflns_limit_h_max 12
_diffrn_reflns_limit_h_min -12
_diffrn_reflns_limit_k_max 19
_diffrn_reflns_limit_k_min -19
_diffrn_reflns_limit_l_max 20
_diffrn_reflns_limit_l_min -20
_diffrn_reflns_number 27616
_diffrn_reflns_theta_full 29.00
_diffrn_reflns_theta_max 29.00
_diffrn_reflns_theta_min 1.48
_diffrn_source 'sealed X-ray tube'
_diffrn_source_current 35.0
_diffrn_source_power 1.75
_diffrn_source_target Mo
_diffrn_source_voltage 50.0
_diffrn_standards_number 0
_exptl_absorpt_coefficient_mu 3.964
_exptl_absorpt_correction_T_max 1.0000
_exptl_absorpt_correction_T_min 0.8465
_exptl_absorpt_correction_type multi-scan
_exptl_absorpt_process_details
;
SADABS-2012/1 (Bruker,2012) was used for absorption correction.
wR2(int) was 0.0698 before and 0.0499 after correction.
The Ratio of minimum to maximum transmission is 0.8465.
The \l/2 correction factor is 0.0015.
;
_exptl_crystal_colour 'clear dark yellow'
_exptl_crystal_colour_lustre clear
_exptl_crystal_colour_modifier dark
_exptl_crystal_colour_primary yellow
_exptl_crystal_density_diffrn 1.680
_exptl_crystal_density_method 'not measured'
_exptl_crystal_description prism
_exptl_crystal_F_000 892
_exptl_crystal_size_max 0.08
_exptl_crystal_size_mid 0.08
_exptl_crystal_size_min 0.04
_refine_diff_density_max 1.856
_refine_diff_density_min -1.435
_refine_diff_density_rms 0.162
_refine_ls_extinction_method none
_refine_ls_goodness_of_fit_ref 1.035
_refine_ls_hydrogen_treatment constr
_refine_ls_matrix_type full
_refine_ls_number_parameters 473
_refine_ls_number_reflns 9378
_refine_ls_number_restraints 3
_refine_ls_restrained_S_all 1.039
_refine_ls_R_factor_all 0.0556
_refine_ls_R_factor_gt 0.0377
_refine_ls_shift/su_max 0.001
_refine_ls_shift/su_mean 0.000
_refine_ls_structure_factor_coef Fsqd
_refine_ls_weighting_details 'calc w=1/[\s^2^(Fo^2^)+(0.0340P)^2^+0.0000P] where P=(Fo^2^+2Fc^2^)/3'
_refine_ls_weighting_scheme calc
_refine_ls_wR_factor_gt 0.0738
_refine_ls_wR_factor_ref 0.0790
_reflns_number_gt 7579
_reflns_number_total 9378
_reflns_threshold_expression >2sigma(I)
_cod_data_source_file c6dt01461e2.cif
_cod_data_source_block Ir3_15srv109
_cod_depositor_comments 'Adding full bibliography for 7039689--7039694.cif.'
_cod_original_cell_volume 1772.57(19)
_cod_database_code 7039694
_computing.bruker_data_scaling 'SADABS V2012/1 (Bruker AXS Inc.)'

_olex2_refinement_description
;
1. Fixed Uiso
 At 1.2 times of:
  All C(H) groups, All C(H,H,H,H) groups
 At 1.5 times of:
  All C(H,H,H) groups
2. Restrained distances
 Cl1-C1S \\sim Cl3-C1S \\sim Cl2-C1S
 with sigma of 0.003
3. Others
 Fixed Sof: Cl2(0.5) Cl3(0.5) H1SA(0.5) H1SB(0.5) H1SC(0.5) H1SD(0.5)
4.a Secondary CH2 refined with riding coordinates:
 C1S(H1SA,H1SB), C1S(H1SC,H1SD)
4.b Aromatic/amide H refined with riding coordinates:
 C1(H1), C2(H2), C4(H4), C8(H8), C9(H9), C10(H10), C11(H11), C13(H13),
 C14(H14), C16(H16), C17(H17), C21(H21), C22(H22), C24(H24), C28(H28), C29(H29),
  C30(H30), C31(H31), C33(H33), C34(H34), C36(H36), C37(H37), C40(H40)
4.c Idealised Me refined as rotating group:
 C18(H18A,H18B,H18C), C38(H38A,H38B,H38C), C42(H42A,H42B,H42C), C43(H43A,H43B,
 H43C)
;

loop_
_space_group_symop_id
_space_group_symop_operation_xyz
1 'x, y, z'
2 '-x, -y, -z'

loop_
_atom_site_label
_atom_site_type_symbol
_atom_site_fract_x
_atom_site_fract_y
_atom_site_fract_z
_atom_site_U_iso_or_equiv
_atom_site_adp_type
_atom_site_occupancy
_atom_site_calc_flag
_atom_site_disorder_assembly
_atom_site_disorder_group
_atom_site_refinement_flags_posn
Ir1 Ir 0.226746(18) 0.237685(12) 0.470182(12) 0.01711(5) Uani 1 d . . .
O1 O 0.3054(3) 0.3748(2) 0.4011(2) 0.0219(6) Uani 1 d . . .
O2 O 0.4003(3) 0.1819(2) 0.5584(2) 0.0243(7) Uani 1 d . . .
O3 O -0.3834(3) 0.4310(2) 1.1015(2) 0.0269(7) Uani 1 d . . .
O4 O 0.8843(3) -0.0907(2) -0.0792(2) 0.0266(7) Uani 1 d . . .
N1 N 0.0829(4) 0.2921(3) 0.5797(2) 0.0192(7) Uani 1 d . . .
N2 N 0.3621(4) 0.1758(3) 0.3644(2) 0.0183(7) Uani 1 d . . .
C1 C 0.0619(5) 0.3848(3) 0.5877(3) 0.0235(9) Uani 1 d . . .
H1 H 0.1091 0.4327 0.5358 0.028 Uiso 1 calc . . R
C2 C -0.0253(5) 0.4138(3) 0.6681(3) 0.0251(9) Uani 1 d . . .
H2 H -0.0380 0.4806 0.6704 0.030 Uiso 1 calc . . R
C3 C -0.0954(5) 0.3446(3) 0.7464(3) 0.0218(9) Uani 1 d . . .
C4 C -0.0765(5) 0.2497(3) 0.7346(3) 0.0220(9) Uani 1 d . . .
H4 H -0.1253 0.2013 0.7847 0.026 Uiso 1 calc . . R
C5 C 0.0114(4) 0.2240(3) 0.6519(3) 0.0180(8) Uani 1 d . . .
C6 C 0.0405(4) 0.1264(3) 0.6335(3) 0.0185(8) Uani 1 d . . .
C7 C 0.1411(4) 0.1165(3) 0.5464(3) 0.0184(8) Uani 1 d . . .
C8 C 0.1704(5) 0.0246(3) 0.5261(3) 0.0223(9) Uani 1 d . . .
H8 H 0.2365 0.0158 0.4676 0.027 Uiso 1 calc . . R
C9 C 0.1049(5) -0.0541(3) 0.5898(3) 0.0250(9) Uani 1 d . . .
H9 H 0.1271 -0.1161 0.5746 0.030 Uiso 1 calc . . R
C10 C 0.0071(5) -0.0424(3) 0.6755(3) 0.0261(9) Uani 1 d . . .
H10 H -0.0372 -0.0964 0.7189 0.031 Uiso 1 calc . . R
C11 C -0.0259(5) 0.0477(3) 0.6975(3) 0.0238(9) Uani 1 d . . .
H11 H -0.0932 0.0560 0.7558 0.029 Uiso 1 calc . . R
C12 C -0.1782(5) 0.3691(3) 0.8372(3) 0.0209(9) Uani 1 d . . .
C13 C -0.1457(5) 0.4421(3) 0.8651(3) 0.0258(9) Uani 1 d . . .
H13 H -0.0741 0.4796 0.8225 0.031 Uiso 1 calc . . R
C14 C -0.2153(5) 0.4604(3) 0.9529(3) 0.0264(10) Uani 1 d . . .
H14 H -0.1904 0.5094 0.9706 0.032 Uiso 1 calc . . R
C15 C -0.3214(5) 0.4078(3) 1.0154(3) 0.0230(9) Uani 1 d . . .
C16 C -0.3582(5) 0.3361(3) 0.9897(3) 0.0254(9) Uani 1 d . . .
H16 H -0.4313 0.2998 1.0322 0.030 Uiso 1 calc . . R
C17 C -0.2866(5) 0.3181(3) 0.9011(3) 0.0254(9) Uani 1 d . . .
H17 H -0.3124 0.2694 0.8835 0.030 Uiso 1 calc . . R
C18 C -0.4778(6) 0.3685(4) 1.1734(3) 0.0340(11) Uani 1 d . . .
H18A H -0.5662 0.3737 1.1473 0.051 Uiso 1 calc . . GR
H18B H -0.5130 0.3915 1.2316 0.051 Uiso 1 calc . . GR
H18C H -0.4186 0.2974 1.1905 0.051 Uiso 1 calc . . GR
C21 C 0.5036(5) 0.1155(3) 0.3697(3) 0.0217(9) Uani 1 d . . .
H21 H 0.5464 0.1034 0.4248 0.026 Uiso 1 calc . . R
C22 C 0.5898(5) 0.0704(3) 0.2987(3) 0.0226(9) Uani 1 d . . .
H22 H 0.6903 0.0295 0.3048 0.027 Uiso 1 calc . . R
C23 C 0.5288(5) 0.0849(3) 0.2178(3) 0.0210(9) Uani 1 d . . .
C24 C 0.3812(5) 0.1465(3) 0.2133(3) 0.0197(8) Uani 1 d . . .
H24 H 0.3350 0.1572 0.1600 0.024 Uiso 1 calc . . R
C25 C 0.3004(5) 0.1924(3) 0.2853(3) 0.0190(8) Uani 1 d . . .
C26 C 0.1441(4) 0.2573(3) 0.2904(3) 0.0179(8) Uani 1 d . . .
C27 C 0.0814(4) 0.2843(3) 0.3782(3) 0.0174(8) Uani 1 d . . .
C28 C -0.0705(5) 0.3404(3) 0.3883(3) 0.0225(9) Uani 1 d . . .
H28 H -0.1176 0.3579 0.4467 0.027 Uiso 1 calc . . R
C29 C -0.1546(5) 0.3711(3) 0.3140(3) 0.0262(10) Uani 1 d . . .
H29 H -0.2578 0.4090 0.3227 0.031 Uiso 1 calc . . R
C30 C -0.0891(5) 0.3468(3) 0.2276(3) 0.0251(9) Uani 1 d . . .
H30 H -0.1462 0.3689 0.1770 0.030 Uiso 1 calc . . R
C31 C 0.0601(5) 0.2902(3) 0.2164(3) 0.0217(9) Uani 1 d . . .
H31 H 0.1058 0.2735 0.1574 0.026 Uiso 1 calc . . R
C32 C 0.6193(4) 0.0359(3) 0.1411(3) 0.0195(8) Uani 1 d . . .
C33 C 0.5909(5) 0.0750(3) 0.0462(3) 0.0223(9) Uani 1 d . . .
H33 H 0.5082 0.1326 0.0306 0.027 Uiso 1 calc . . R
C34 C 0.6803(5) 0.0319(3) -0.0256(3) 0.0224(9) Uani 1 d . . .
H34 H 0.6589 0.0600 -0.0899 0.027 Uiso 1 calc . . R
C35 C 0.8019(5) -0.0528(3) -0.0037(3) 0.0216(9) Uani 1 d . . .
C36 C 0.8289(5) -0.0947(3) 0.0910(3) 0.0247(9) Uani 1 d . . .
H36 H 0.9097 -0.1535 0.1070 0.030 Uiso 1 calc . . R
C37 C 0.7378(5) -0.0505(3) 0.1622(3) 0.0255(9) Uani 1 d . . .
H37 H 0.7568 -0.0801 0.2269 0.031 Uiso 1 calc . . R
C38 C 1.0326(5) -0.1576(3) -0.0659(3) 0.0287(10) Uani 1 d . . .
H38A H 1.0877 -0.1715 -0.1273 0.043 Uiso 1 calc . . GR
H38B H 1.0206 -0.2218 -0.0158 0.043 Uiso 1 calc . . GR
H38C H 1.0903 -0.1252 -0.0456 0.043 Uiso 1 calc . . GR
C39 C 0.4040(5) 0.3955(4) 0.4288(3) 0.0270(10) Uani 1 d . . .
C40 C 0.4946(5) 0.3309(3) 0.4984(3) 0.0260(9) Uani 1 d . . .
H40 H 0.5671 0.3583 0.5078 0.031 Uiso 1 calc . . R
C41 C 0.4915(5) 0.2311(3) 0.5558(3) 0.0265(10) Uani 1 d . . .
C42 C 0.6102(5) 0.1738(4) 0.6204(4) 0.0358(12) Uani 1 d . . .
H42A H 0.5654 0.1289 0.6806 0.054 Uiso 1 calc . . GR
H42B H 0.6448 0.2225 0.6359 0.054 Uiso 1 calc . . GR
H42C H 0.6973 0.1329 0.5864 0.054 Uiso 1 calc . . GR
C43 C 0.4197(6) 0.5038(4) 0.3811(4) 0.0335(11) Uani 1 d . . .
H43A H 0.4290 0.5208 0.3105 0.050 Uiso 1 calc . . GR
H43B H 0.5110 0.5105 0.3957 0.050 Uiso 1 calc . . GR
H43C H 0.3293 0.5503 0.4061 0.050 Uiso 1 calc . . GR
Cl1 Cl 0.24767(18) 0.31126(11) 0.96469(10) 0.0491(3) Uani 1 d A . D
Cl2 Cl 0.4198(4) 0.2871(3) 0.7864(2) 0.0565(9) Uani 0.50 d A 1 D
Cl3 Cl 0.3218(6) 0.3311(4) 0.7552(2) 0.0781(13) Uani 0.50 d A 2 D
C1S C 0.3187(6) 0.3787(4) 0.84720(19) 0.0500(15) Uani 1 d . . D
H1SA H 0.3873 0.4176 0.8489 0.060 Uiso 0.50 calc A 1 R
H1SB H 0.2341 0.4269 0.8140 0.060 Uiso 0.50 calc A 1 R
H1SC H 0.2563 0.4498 0.8332 0.060 Uiso 0.50 calc A 2 R
H1SD H 0.4242 0.3804 0.8453 0.060 Uiso 0.50 calc A 2 R

loop_
_atom_site_aniso_label
_atom_site_aniso_U_11
_atom_site_aniso_U_22
_atom_site_aniso_U_33
_atom_site_aniso_U_23
_atom_site_aniso_U_13
_atom_site_aniso_U_12
Ir1 0.01850(8) 0.01641(8) 0.01579(8) -0.00557(6) -0.00292(5) -0.00264(6)
O1 0.0254(16) 0.0213(15) 0.0186(15) -0.0055(12) -0.0001(12) -0.0087(12)
O2 0.0233(16) 0.0266(16) 0.0249(16) -0.0109(13) -0.0062(12) -0.0032(13)
O3 0.0319(17) 0.0276(17) 0.0209(16) -0.0110(13) -0.0023(13) -0.0045(14)
O4 0.0263(16) 0.0295(17) 0.0217(16) -0.0123(13) -0.0016(12) -0.0009(13)
N1 0.0211(18) 0.0169(17) 0.0194(18) -0.0051(14) -0.0055(14) -0.0031(14)
N2 0.0197(17) 0.0180(17) 0.0161(17) -0.0047(14) -0.0038(13) -0.0029(14)
C1 0.028(2) 0.020(2) 0.019(2) -0.0057(17) 0.0014(17) -0.0060(18)
C2 0.029(2) 0.018(2) 0.024(2) -0.0076(18) 0.0004(18) -0.0039(18)
C3 0.020(2) 0.022(2) 0.021(2) -0.0070(17) -0.0035(16) -0.0015(17)
C4 0.022(2) 0.024(2) 0.020(2) -0.0056(17) -0.0030(16) -0.0080(17)
C5 0.0180(19) 0.0162(19) 0.018(2) -0.0016(16) -0.0044(15) -0.0042(16)
C6 0.022(2) 0.018(2) 0.016(2) -0.0032(16) -0.0067(15) -0.0055(16)
C7 0.021(2) 0.019(2) 0.0151(19) -0.0026(16) -0.0069(15) -0.0045(16)
C8 0.025(2) 0.022(2) 0.022(2) -0.0102(18) -0.0100(17) -0.0011(17)
C9 0.031(2) 0.021(2) 0.027(2) -0.0076(18) -0.0136(18) -0.0041(18)
C10 0.031(2) 0.017(2) 0.029(2) -0.0017(18) -0.0092(19) -0.0070(18)
C11 0.028(2) 0.022(2) 0.021(2) -0.0036(17) -0.0069(17) -0.0069(18)
C12 0.020(2) 0.019(2) 0.018(2) -0.0041(17) -0.0034(16) -0.0001(16)
C13 0.030(2) 0.026(2) 0.025(2) -0.0105(19) -0.0014(18) -0.0114(19)
C14 0.032(2) 0.021(2) 0.030(2) -0.0105(19) -0.0053(19) -0.0077(19)
C15 0.024(2) 0.024(2) 0.019(2) -0.0062(17) -0.0069(17) -0.0014(18)
C16 0.026(2) 0.028(2) 0.020(2) -0.0090(18) 0.0017(17) -0.0082(19)
C17 0.029(2) 0.026(2) 0.025(2) -0.0119(19) -0.0019(18) -0.0082(19)
C18 0.039(3) 0.039(3) 0.021(2) -0.010(2) 0.004(2) -0.013(2)
C21 0.020(2) 0.023(2) 0.021(2) -0.0078(17) -0.0067(16) 0.0011(17)
C22 0.022(2) 0.024(2) 0.023(2) -0.0106(18) -0.0076(17) -0.0006(17)
C23 0.027(2) 0.0145(19) 0.022(2) -0.0058(17) -0.0060(17) -0.0028(17)
C24 0.022(2) 0.023(2) 0.017(2) -0.0088(17) -0.0051(16) -0.0035(17)
C25 0.021(2) 0.021(2) 0.017(2) -0.0061(16) -0.0036(15) -0.0064(17)
C26 0.0172(19) 0.018(2) 0.021(2) -0.0073(16) -0.0050(15) -0.0040(16)
C27 0.022(2) 0.0101(18) 0.020(2) -0.0033(15) -0.0049(16) -0.0039(15)
C28 0.022(2) 0.021(2) 0.021(2) -0.0049(17) -0.0032(16) -0.0034(17)
C29 0.023(2) 0.020(2) 0.029(2) -0.0037(18) -0.0054(18) -0.0004(18)
C30 0.026(2) 0.020(2) 0.029(2) -0.0038(18) -0.0114(18) -0.0045(18)
C31 0.025(2) 0.021(2) 0.018(2) -0.0051(17) -0.0030(16) -0.0057(17)
C32 0.020(2) 0.020(2) 0.020(2) -0.0081(17) -0.0046(16) -0.0037(16)
C33 0.020(2) 0.020(2) 0.025(2) -0.0081(18) -0.0074(17) 0.0019(17)
C34 0.024(2) 0.025(2) 0.016(2) -0.0051(17) -0.0045(16) -0.0045(18)
C35 0.024(2) 0.022(2) 0.021(2) -0.0099(17) -0.0009(16) -0.0068(17)
C36 0.027(2) 0.020(2) 0.024(2) -0.0093(18) -0.0080(18) 0.0033(18)
C37 0.030(2) 0.029(2) 0.016(2) -0.0069(18) -0.0065(17) -0.0039(19)
C38 0.029(2) 0.028(2) 0.027(2) -0.012(2) -0.0033(18) 0.0004(19)
C39 0.025(2) 0.032(2) 0.026(2) -0.015(2) 0.0048(18) -0.0103(19)
C40 0.022(2) 0.032(2) 0.029(2) -0.013(2) -0.0037(18) -0.0093(19)
C41 0.025(2) 0.030(2) 0.027(2) -0.016(2) -0.0050(18) -0.0008(19)
C42 0.033(3) 0.039(3) 0.044(3) -0.021(2) -0.019(2) 0.000(2)
C43 0.034(3) 0.035(3) 0.035(3) -0.016(2) 0.003(2) -0.015(2)
Cl1 0.0657(9) 0.0496(8) 0.0326(7) -0.0060(6) -0.0035(6) -0.0263(7)
Cl2 0.080(2) 0.064(2) 0.0381(18) -0.0299(16) 0.0125(16) -0.0376(19)
Cl3 0.129(4) 0.094(3) 0.0325(18) -0.026(2) 0.006(2) -0.063(3)
C1S 0.071(4) 0.039(3) 0.031(3) -0.004(2) 0.001(3) -0.017(3)

loop_
_atom_type_symbol
_atom_type_description
_atom_type_scat_dispersion_real
_atom_type_scat_dispersion_imag
_atom_type_scat_source
C C 0.0033 0.0016 'International Tables Vol C Tables 4.2.6.8 and 6.1.1.4'
H H 0.0000 0.0000 'International Tables Vol C Tables 4.2.6.8 and 6.1.1.4'
Cl Cl 0.1484 0.1585 'International Tables Vol C Tables 4.2.6.8 and 6.1.1.4'
Ir Ir -1.4442 7.9887 'International Tables Vol C Tables 4.2.6.8 and 6.1.1.4'
N N 0.0061 0.0033 'International Tables Vol C Tables 4.2.6.8 and 6.1.1.4'
O O 0.0106 0.0060 'International Tables Vol C Tables 4.2.6.8 and 6.1.1.4'

loop_
_geom_angle_atom_site_label_1
_geom_angle_atom_site_label_2
_geom_angle_atom_site_label_3
_geom_angle
O1 Ir1 O2 88.64(11)
N1 Ir1 O1 92.69(12)
N1 Ir1 O2 87.15(12)
N2 Ir1 O1 91.14(12)
N2 Ir1 O2 93.84(12)
N2 Ir1 N1 176.06(14)
C7 Ir1 O1 173.70(14)
C7 Ir1 O2 90.31(14)
C7 Ir1 N1 81.05(15)
C7 Ir1 N2 95.13(15)
C27 Ir1 O1 90.83(13)
C27 Ir1 O2 174.29(14)
C27 Ir1 N1 98.55(15)
C27 Ir1 N2 80.48(14)
C27 Ir1 C7 90.83(16)
C39 O1 Ir1 123.9(3)
C41 O2 Ir1 124.9(3)
C15 O3 C18 117.2(3)
C35 O4 C38 116.3(3)
C1 N1 Ir1 125.5(3)
C1 N1 C5 119.3(3)
C5 N1 Ir1 115.1(3)
C21 N2 Ir1 124.4(3)
C21 N2 C25 118.3(3)
C25 N2 Ir1 117.1(3)
N1 C1 H1 118.6
N1 C1 C2 122.8(4)
C2 C1 H1 118.6
C1 C2 H2 120.0
C1 C2 C3 120.1(4)
C3 C2 H2 120.0
C2 C3 C12 121.9(4)
C4 C3 C2 116.0(4)
C4 C3 C12 122.1(4)
C3 C4 H4 119.0
C5 C4 C3 122.0(4)
C5 C4 H4 119.0
N1 C5 C4 119.8(4)
N1 C5 C6 114.1(3)
C4 C5 C6 126.1(4)
C7 C6 C5 115.5(4)
C11 C6 C5 122.8(4)
C11 C6 C7 121.7(4)
C6 C7 Ir1 114.0(3)
C8 C7 Ir1 129.0(3)
C8 C7 C6 117.0(4)
C7 C8 H8 119.3
C9 C8 C7 121.4(4)
C9 C8 H8 119.3
C8 C9 H9 119.9
C10 C9 C8 120.2(4)
C10 C9 H9 119.9
C9 C10 H10 120.0
C11 C10 C9 120.0(4)
C11 C10 H10 120.0
C6 C11 H11 120.2
C10 C11 C6 119.6(4)
C10 C11 H11 120.2
C13 C12 C3 121.1(4)
C17 C12 C3 121.7(4)
C17 C12 C13 117.1(4)
C12 C13 H13 119.3
C14 C13 C12 121.4(4)
C14 C13 H13 119.3
C13 C14 H14 119.8
C13 C14 C15 120.3(4)
C15 C14 H14 119.8
O3 C15 C14 115.8(4)
O3 C15 C16 124.2(4)
C14 C15 C16 120.0(4)
C15 C16 H16 120.5
C17 C16 C15 119.1(4)
C17 C16 H16 120.5
C12 C17 H17 118.9
C16 C17 C12 122.1(4)
C16 C17 H17 118.9
O3 C18 H18A 109.5
O3 C18 H18B 109.5
O3 C18 H18C 109.5
H18A C18 H18B 109.5
H18A C18 H18C 109.5
H18B C18 H18C 109.5
N2 C21 H21 118.5
N2 C21 C22 123.0(4)
C22 C21 H21 118.5
C21 C22 H22 120.1
C21 C22 C23 119.9(4)
C23 C22 H22 120.1
C22 C23 C32 120.6(4)
C24 C23 C22 116.9(4)
C24 C23 C32 122.5(4)
C23 C24 H24 119.4
C25 C24 C23 121.2(4)
C25 C24 H24 119.4
N2 C25 C24 120.7(4)
N2 C25 C26 112.5(3)
C24 C25 C26 126.8(4)
C27 C26 C25 115.2(3)
C31 C26 C25 123.5(4)
C31 C26 C27 121.2(4)
C26 C27 Ir1 114.5(3)
C28 C27 Ir1 128.6(3)
C28 C27 C26 116.8(4)
C27 C28 H28 119.4
C27 C28 C29 121.2(4)
C29 C28 H28 119.4
C28 C29 H29 119.6
C30 C29 C28 120.8(4)
C30 C29 H29 119.6
C29 C30 H30 120.4
C31 C30 C29 119.1(4)
C31 C30 H30 120.4
C26 C31 H31 119.6
C30 C31 C26 120.7(4)
C30 C31 H31 119.6
C33 C32 C23 121.9(4)
C37 C32 C23 120.4(4)
C37 C32 C33 117.7(4)
C32 C33 H33 119.3
C34 C33 C32 121.5(4)
C34 C33 H33 119.3
C33 C34 H34 120.0
C33 C34 C35 119.9(4)
C35 C34 H34 120.0
O4 C35 C34 116.1(4)
O4 C35 C36 124.5(4)
C36 C35 C34 119.4(4)
C35 C36 H36 120.1
C35 C36 C37 119.8(4)
C37 C36 H36 120.1
C32 C37 H37 119.2
C36 C37 C32 121.6(4)
C36 C37 H37 119.2
O4 C38 H38A 109.5
O4 C38 H38B 109.5
O4 C38 H38C 109.5
H38A C38 H38B 109.5
H38A C38 H38C 109.5
H38B C38 H38C 109.5
O1 C39 C40 127.4(4)
O1 C39 C43 114.1(4)
C40 C39 C43 118.4(4)
C39 C40 H40 116.0
C41 C40 C39 128.0(4)
C41 C40 H40 116.0
O2 C41 C40 126.6(4)
O2 C41 C42 115.5(4)
C40 C41 C42 118.0(4)
C41 C42 H42A 109.5
C41 C42 H42B 109.5
C41 C42 H42C 109.5
H42A C42 H42B 109.5
H42A C42 H42C 109.5
H42B C42 H42C 109.5
C39 C43 H43A 109.5
C39 C43 H43B 109.5
C39 C43 H43C 109.5
H43A C43 H43B 109.5
H43A C43 H43C 109.5
H43B C43 H43C 109.5
Cl1 C1S Cl2 106.1(3)
Cl1 C1S H1SA 110.5
Cl1 C1S H1SB 110.5
Cl1 C1S H1SC 108.3
Cl1 C1S H1SD 108.3
Cl2 C1S H1SA 110.5
Cl2 C1S H1SB 110.5
Cl2 C1S H1SC 139.5
Cl2 C1S H1SD 80.9
Cl3 C1S Cl1 115.8(4)
Cl3 C1S Cl2 35.23(19)
Cl3 C1S H1SA 128.2
Cl3 C1S H1SB 75.6
Cl3 C1S H1SC 108.3
Cl3 C1S H1SD 108.3
H1SA C1S H1SB 108.7
H1SA C1S H1SC 76.4
H1SA C1S H1SD 32.4
H1SB C1S H1SC 36.3
H1SB C1S H1SD 133.9
H1SC C1S H1SD 107.4

loop_
_geom_bond_atom_site_label_1
_geom_bond_atom_site_label_2
_geom_bond_distance
Ir1 O1 2.146(3)
Ir1 O2 2.148(3)
Ir1 N1 2.044(3)
Ir1 N2 2.031(3)
Ir1 C7 1.998(4)
Ir1 C27 1.995(4)
O1 C39 1.261(5)
O2 C41 1.261(5)
O3 C15 1.374(5)
O3 C18 1.434(5)
O4 C35 1.370(5)
O4 C38 1.439(5)
N1 C1 1.339(5)
N1 C5 1.362(5)
N2 C21 1.343(5)
N2 C25 1.369(5)
C1 H1 0.9500
C1 C2 1.379(6)
C2 H2 0.9500
C2 C3 1.403(6)
C3 C4 1.400(6)
C3 C12 1.474(6)
C4 H4 0.9500
C4 C5 1.391(6)
C5 C6 1.463(6)
C6 C7 1.411(5)
C6 C11 1.397(6)
C7 C8 1.398(6)
C8 H8 0.9500
C8 C9 1.392(6)
C9 H9 0.9500
C9 C10 1.391(6)
C10 H10 0.9500
C10 C11 1.380(6)
C11 H11 0.9500
C12 C13 1.406(6)
C12 C17 1.391(6)
C13 H13 0.9500
C13 C14 1.377(6)
C14 H14 0.9500
C14 C15 1.382(6)
C15 C16 1.390(6)
C16 H16 0.9500
C16 C17 1.390(6)
C17 H17 0.9500
C18 H18A 0.9800
C18 H18B 0.9800
C18 H18C 0.9800
C21 H21 0.9500
C21 C22 1.381(6)
C22 H22 0.9500
C22 C23 1.397(6)
C23 C24 1.394(6)
C23 C32 1.487(6)
C24 H24 0.9500
C24 C25 1.388(5)
C25 C26 1.469(5)
C26 C27 1.423(5)
C26 C31 1.390(6)
C27 C28 1.398(5)
C28 H28 0.9500
C28 C29 1.398(6)
C29 H29 0.9500
C29 C30 1.388(6)
C30 H30 0.9500
C30 C31 1.379(6)
C31 H31 0.9500
C32 C33 1.393(6)
C32 C37 1.389(6)
C33 H33 0.9500
C33 C34 1.381(6)
C34 H34 0.9500
C34 C35 1.395(6)
C35 C36 1.386(6)
C36 H36 0.9500
C36 C37 1.386(6)
C37 H37 0.9500
C38 H38A 0.9800
C38 H38B 0.9800
C38 H38C 0.9800
C39 C40 1.401(6)
C39 C43 1.510(6)
C40 H40 0.9500
C40 C41 1.399(6)
C41 C42 1.512(6)
C42 H42A 0.9800
C42 H42B 0.9800
C42 H42C 0.9800
C43 H43A 0.9800
C43 H43B 0.9800
C43 H43C 0.9800
Cl1 C1S 1.743(4)
Cl2 C1S 1.757(4)
Cl3 C1S 1.735(4)
C1S H1SA 0.9900
C1S H1SB 0.9900
C1S H1SC 0.9900
C1S H1SD 0.9900

loop_
_geom_torsion_atom_site_label_1
_geom_torsion_atom_site_label_2
_geom_torsion_atom_site_label_3
_geom_torsion_atom_site_label_4
_geom_torsion
C2 C3 C12 C13 -23.9(6)
C2 C3 C12 C17 159.0(4)
C4 C3 C12 C13 153.4(4)
C4 C3 C12 C17 -23.7(6)
C4 C5 C6 C7 -176.3(4)
C4 C5 C6 C11 3.5(6)
C7 C6 C5 N1 2.1(5)
C11 C6 C5 N1 -178.1(4)
C14 C15 O3 C18 -171.8(4)
C16 C15 O3 C18 7.8(6)
C22 C23 C32 C33 -156.1(4)
C22 C23 C32 C37 22.9(6)
C24 C23 C32 C33 24.0(6)
C24 C23 C32 C37 -157.0(4)
C24 C25 C26 C27 172.4(4)
C24 C25 C26 C31 -6.8(7)
C27 C26 C25 N2 -4.6(5)
C31 C26 C25 N2 176.1(4)
C34 C35 O4 C38 162.9(4)
C36 C35 O4 C38 -19.3(6)
